data_4035475
loop_
_publ_author_name
'Ji, Lei'
'Krummenacher, Ivo'
'Friedrich, Alexandra'
'Lorbach, Andreas'
'Haehnel, Martin'
'Edkins, Katharina'
'Braunschweig, Holger'
'Marder, Todd B.'

_publ_section_title
;
 Synthesis, Photophysical, and Electrochemical Properties of Pyrenes
 Substituted with Donors or Acceptors at the 4- or 4,9-Positions.
;
_journal_issue 7
_journal_name_full 'The Journal of organic chemistry'
_journal_page_first 3599
_journal_page_last 3606
_journal_paper_doi 10.1021/acs.joc.7b03227
_journal_volume 83
_journal_year 2018
_chemical_formula_moiety 'C52 H52 B2, 2(C7 H8)'
_chemical_formula_sum 'C66 H68 B2'
_chemical_formula_weight 882.82
_space_group_crystal_system monoclinic
_space_group_IT_number 14
_space_group_name_Hall '-P 2yn'
_space_group_name_H-M_alt 'P 1 21/n 1'
_atom_sites_solution_hydrogens geom
_atom_sites_solution_primary iterative
_atom_sites_solution_secondary difmap
_audit_creation_date 2017-12-19
_audit_creation_method SHELXL-2014/7
_cell_angle_alpha 90
_cell_angle_beta 99.88(2)
_cell_angle_gamma 90
_cell_formula_units_Z 2
_cell_length_a 13.962(3)
_cell_length_b 8.1050(16)
_cell_length_c 23.041(10)
_cell_measurement_reflns_used 6402
_cell_measurement_temperature 100(2)
_cell_measurement_theta_max 28.26
_cell_measurement_theta_min 2.67
_cell_volume 2568.7(14)
_computing_cell_refinement 'Saint+ ver. V8.34A (Bruker AXS)'
_computing_data_collection 'APEX2 ver. 2014.9 (Bruker AXS)'
_computing_data_reduction 'Saint+ ver. V8.34A (Bruker AXS)'
_computing_molecular_graphics 'ShelXLe (Huebschle et all, 2011)'
_computing_publication_material 'SHELXL-2014/7 (Sheldrick, 2014)'
_computing_structure_refinement 'SHELXL-2014/7 (Sheldrick, 2014)'
_computing_structure_solution 'SHELXT (Sheldrick, 2014)'
_diffrn_ambient_temperature 100(2)
_diffrn_detector 'CCD area detector (Apex2)'
_diffrn_detector_area_resol_mean 8.333
_diffrn_measured_fraction_theta_full 0.999
_diffrn_measured_fraction_theta_max 0.999
_diffrn_measurement_device_type 'Bruker X8-APEX II'
_diffrn_measurement_method '\f and \w scans'
_diffrn_radiation_monochromator 'multi-layer mirror'
_diffrn_radiation_type MoK\a
_diffrn_radiation_wavelength 0.71073
_diffrn_reflns_av_R_equivalents 0.0251
_diffrn_reflns_av_unetI/netI 0.0265
_diffrn_reflns_Laue_measured_fraction_full 0.999
_diffrn_reflns_Laue_measured_fraction_max 0.999
_diffrn_reflns_limit_h_max 17
_diffrn_reflns_limit_h_min -17
_diffrn_reflns_limit_k_max 10
_diffrn_reflns_limit_k_min -9
_diffrn_reflns_limit_l_max 28
_diffrn_reflns_limit_l_min -27
_diffrn_reflns_number 17648
_diffrn_reflns_point_group_measured_fraction_full 0.999
_diffrn_reflns_point_group_measured_fraction_max 0.999
_diffrn_reflns_theta_full 26.000
_diffrn_reflns_theta_max 26.020
_diffrn_reflns_theta_min 1.794
_diffrn_source 'rotating-anode (Nonius FR-591)'
_exptl_absorpt_coefficient_mu 0.063
_exptl_absorpt_correction_T_max 0.7457
_exptl_absorpt_correction_T_min 0.6919
_exptl_absorpt_correction_type multi-scan
_exptl_absorpt_process_details 'SadAbs 2014/5 (Bruker AXS)'
_exptl_crystal_colour colourless
_exptl_crystal_density_diffrn 1.141
_exptl_crystal_description block
_exptl_crystal_F_000 948
_exptl_crystal_size_max 0.333
_exptl_crystal_size_mid 0.20
_exptl_crystal_size_min 0.144
_refine_diff_density_max 0.210
_refine_diff_density_min -0.195
_refine_diff_density_rms 0.036
_refine_ls_extinction_method none
_refine_ls_goodness_of_fit_ref 1.113
_refine_ls_hydrogen_treatment constr
_refine_ls_matrix_type full
_refine_ls_number_parameters 388
_refine_ls_number_reflns 5043
_refine_ls_number_restraints 66
_refine_ls_restrained_S_all 1.107
_refine_ls_R_factor_all 0.0662
_refine_ls_R_factor_gt 0.0520
_refine_ls_shift/su_max 0.000
_refine_ls_shift/su_mean 0.000
_refine_ls_structure_factor_coef Fsqd
_refine_ls_weighting_details 'w=1/[\s^2^(Fo^2^)+(0.0360P)^2^+1.5459P] where P=(Fo^2^+2Fc^2^)/3'
_refine_ls_weighting_scheme calc
_refine_ls_wR_factor_gt 0.1184
_refine_ls_wR_factor_ref 0.1246
_reflns_Friedel_coverage 0.000
_reflns_number_gt 4080
_reflns_number_total 5043
_reflns_threshold_expression 'I > 2\s(I)'
_cod_data_source_file jo7b03227_si_003.cif
_cod_data_source_block cmpd_3
_cod_original_sg_symbol_H-M 'P 21/n'
_cod_database_code 4035475
_shelx_shelxl_version_number 2014/7
_shelx_space_group_comment
;
The symmetry employed for this shelxl refinement is uniquely defined
by the following loop, which should always be used as a source of
symmetry information in preference to the above space-group names.
They are only intended as comments.
;
_shelx_estimated_absorpt_t_min 0.979
_shelx_estimated_absorpt_t_max 0.991

loop_
_space_group_symop_operation_xyz
'x, y, z'
'-x+1/2, y+1/2, -z+1/2'
'-x, -y, -z'
'x-1/2, -y-1/2, z-1/2'

loop_
_atom_site_label
_atom_site_type_symbol
_atom_site_fract_x
_atom_site_fract_y
_atom_site_fract_z
_atom_site_U_iso_or_equiv
_atom_site_adp_type
_atom_site_occupancy
_atom_site_site_symmetry_order
_atom_site_calc_flag
_atom_site_refinement_flags_posn
_atom_site_refinement_flags_adp
_atom_site_refinement_flags_occupancy
_atom_site_disorder_assembly
_atom_site_disorder_group
C1A C 0.8319(3) 0.9523(6) 0.3968(2) 0.0207(9) Uani 0.674(3) 1 d . U P A 1
H1A H 0.7698 0.9087 0.3864 0.025 Uiso 0.674(3) 1 calc R U P A 1
C2A C 0.87622(18) 1.0295(3) 0.35470(12) 0.0246(6) Uani 0.674(3) 1 d . . P A 1
H2A H 0.8441 1.0349 0.3159 0.030 Uiso 0.674(3) 1 calc R U P A 1
C3A C 0.96784(19) 1.0987(3) 0.36980(12) 0.0237(6) Uani 0.674(3) 1 d . . P A 1
H3A H 0.9958 1.1511 0.3409 0.028 Uiso 0.674(3) 1 calc R U P A 1
C4A C 1.1168(3) 1.1592(7) 0.4439(2) 0.0202(10) Uani 0.674(3) 1 d . U P A 1
C5A C 1.1630(3) 1.1382(3) 0.50083(13) 0.0201(6) Uani 0.674(3) 1 d . . P A 1
H5A H 1.2263 1.1771 0.5111 0.024 Uiso 0.674(3) 1 calc R U P A 1
C6A C 1.11940(16) 1.0602(3) 0.54511(10) 0.0193(6) Uani 0.674(3) 1 d . . P A 1
C7A C 0.9755(3) 1.0081(6) 0.4708(2) 0.0178(8) Uani 0.674(3) 1 d . U P A 1
C8A C 1.01924(19) 1.0916(4) 0.42747(14) 0.0185(6) Uani 0.674(3) 1 d . . P A 1
C1B C 0.8512(7) 0.9907(13) 0.3856(5) 0.0195(14) Uani 0.326(3) 1 d . U P A 2
H1B H 0.8400 1.0243 0.3464 0.023 Uiso 0.326(3) 1 calc R U P A 2
C2B C 0.7829(4) 0.8949(7) 0.4074(2) 0.0219(12) Uani 0.326(3) 1 d . U P A 2
H2B H 0.7250 0.8681 0.3829 0.026 Uiso 0.326(3) 1 calc R U P A 2
C3B C 0.7993(4) 0.8385(6) 0.4651(3) 0.0194(11) Uani 0.326(3) 1 d . U P A 2
H3B H 0.7530 0.7725 0.4783 0.023 Uiso 0.326(3) 1 calc R U P A 2
C4B C 0.9060(7) 0.8251(15) 0.5646(5) 0.019(2) Uani 0.326(3) 1 d . U P A 2
C5B C 0.9934(4) 0.8620(8) 0.5978(3) 0.0187(13) Uani 0.326(3) 1 d . U P A 2
H5B H 1.0080 0.8186 0.6357 0.022 Uiso 0.326(3) 1 calc R U P A 2
C6B C 1.0637(3) 0.9642(6) 0.5774(2) 0.0184(12) Uani 0.326(3) 1 d . U P A 2
C7B C 0.9543(7) 0.9788(14) 0.4801(5) 0.0179(13) Uani 0.326(3) 1 d . U P A 2
C8B C 0.8851(5) 0.8798(7) 0.5038(2) 0.0172(13) Uani 0.326(3) 1 d . U P A 2
B1 B 1.17246(13) 1.2591(2) 0.40173(8) 0.0225(4) Uani 1 1 d . . . . .
C9 C 1.12789(11) 1.3968(2) 0.35730(7) 0.0231(4) Uani 1 1 d . . . . .
C10 C 1.07196(12) 1.5269(2) 0.37518(7) 0.0272(4) Uani 1 1 d . . . . .
C11 C 1.03427(12) 1.6487(2) 0.33565(8) 0.0298(4) Uani 1 1 d . . . . .
H11 H 0.9985 1.7339 0.3485 0.036 Uiso 1 1 calc R U . . .
C12 C 1.04815(12) 1.6477(2) 0.27751(8) 0.0284(4) Uani 1 1 d . . . . .
C13 C 1.10218(12) 1.5204(2) 0.25980(7) 0.0269(4) Uani 1 1 d . . . . .
H13 H 1.1117 1.5171 0.2208 0.032 Uiso 1 1 calc R U . . .
C14 C 1.14276(11) 1.3974(2) 0.29808(7) 0.0244(4) Uani 1 1 d . . . . .
C15 C 1.19989(15) 1.2634(3) 0.27413(8) 0.0384(5) Uani 1 1 d . . . . .
H15A H 1.1973 1.2797 0.2326 0.058 Uiso 1 1 calc R U . . .
H15B H 1.1725 1.1578 0.2807 0.058 Uiso 1 1 calc R U . . .
H15C H 1.2663 1.2672 0.2938 0.058 Uiso 1 1 calc R U . . .
C16 C 1.05400(16) 1.5417(3) 0.43775(8) 0.0434(5) Uani 1 1 d . . . . .
H16A H 1.0202 1.6429 0.4421 0.065 Uiso 1 1 calc R U . . .
H16B H 1.1150 1.5415 0.4643 0.065 Uiso 1 1 calc R U . . .
H16C H 1.0153 1.4501 0.4466 0.065 Uiso 1 1 calc R U . . .
C17 C 1.00534(16) 1.7812(3) 0.23522(9) 0.0446(5) Uani 1 1 d . . . . .
H17A H 1.0321 1.7731 0.1996 0.067 Uiso 0.54(2) 1 calc R U P B 3
H17B H 1.0207 1.8873 0.2529 0.067 Uiso 0.54(2) 1 calc R U P B 3
H17C H 0.9360 1.7682 0.2262 0.067 Uiso 0.54(2) 1 calc R U P B 3
H17D H 0.9627 1.8491 0.2536 0.067 Uiso 0.46(2) 1 calc R U P B 4
H17E H 0.9693 1.7317 0.2003 0.067 Uiso 0.46(2) 1 calc R U P B 4
H17F H 1.0567 1.8478 0.2249 0.067 Uiso 0.46(2) 1 calc R U P B 4
C18 C 1.28317(12) 1.2075(2) 0.40979(7) 0.0254(4) Uani 1 1 d . . . . .
C19 C 1.30853(13) 1.0411(2) 0.40261(7) 0.0292(4) Uani 1 1 d . . . . .
C20 C 1.40549(13) 0.9950(3) 0.41032(8) 0.0352(4) Uani 1 1 d . . . . .
H20 H 1.4209 0.8855 0.4041 0.042 Uiso 1 1 calc R U . . .
C21 C 1.47985(13) 1.1065(3) 0.42688(8) 0.0371(5) Uani 1 1 d . . . . .
C22 C 1.45506(13) 1.2687(3) 0.43476(8) 0.0385(5) Uani 1 1 d . . . . .
H22 H 1.5043 1.3451 0.4465 0.046 Uiso 1 1 calc R U . . .
C23 C 1.35839(12) 1.3223(2) 0.42566(8) 0.0322(4) Uani 1 1 d . . . . .
C24 C 1.33756(15) 1.5010(3) 0.43383(12) 0.0539(6) Uani 1 1 d . . . . .
H24A H 1.3975 1.5590 0.4463 0.081 Uiso 1 1 calc R U . . .
H24B H 1.2969 1.5124 0.4632 0.081 Uiso 1 1 calc R U . . .
H24C H 1.3049 1.5463 0.3972 0.081 Uiso 1 1 calc R U . . .
C25 C 1.23257(14) 0.9100(2) 0.38557(9) 0.0371(4) Uani 1 1 d . . . . .
H25A H 1.2112 0.8690 0.4203 0.056 Uiso 1 1 calc R U . . .
H25B H 1.2598 0.8212 0.3661 0.056 Uiso 1 1 calc R U . . .
H25C H 1.1783 0.9563 0.3594 0.056 Uiso 1 1 calc R U . . .
C26 C 1.58494(14) 1.0524(3) 0.43489(10) 0.0545(6) Uani 1 1 d . . . . .
H26A H 1.6245 1.1277 0.4608 0.082 Uiso 1 1 calc R U . . .
H26B H 1.6060 1.0515 0.3974 0.082 Uiso 1 1 calc R U . . .
H26C H 1.5911 0.9435 0.4516 0.082 Uiso 1 1 calc R U . . .
C1_1 C 0.75961(15) 0.6144(3) 0.30993(11) 0.0508(6) Uani 1 1 d . . . . .
H1_1 H 0.8223 0.5814 0.3069 0.061 Uiso 1 1 calc R U . . .
C2_1 C 0.71372(16) 0.7291(3) 0.27124(10) 0.0499(6) Uani 1 1 d . . . . .
H2_1 H 0.7460 0.7743 0.2429 0.060 Uiso 1 1 calc R U . . .
C3_1 C 0.62101(15) 0.7776(3) 0.27398(9) 0.0461(5) Uani 1 1 d . . . . .
H3_1 H 0.5898 0.8549 0.2474 0.055 Uiso 1 1 calc R U . . .
C4_1 C 0.57439(15) 0.7119(3) 0.31605(10) 0.0466(5) Uani 1 1 d . . . . .
H4_1 H 0.5111 0.7444 0.3180 0.056 Uiso 1 1 calc R U . . .
C5_1 C 0.62027(16) 0.5978(3) 0.35570(10) 0.0506(6) Uani 1 1 d . . . . .
H5_1 H 0.5878 0.5546 0.3843 0.061 Uiso 1 1 calc R U . . .
C6_1 C 0.71493(17) 0.5465(3) 0.35343(10) 0.0487(5) Uani 1 1 d . . . . .
C7_1 C 0.7662(3) 0.4249(4) 0.39714(14) 0.0903(10) Uani 1 1 d . . . . .
H7A_1 H 0.8321 0.4600 0.4099 0.135 Uiso 0.54(2) 1 calc R U P B 1
H7B_1 H 0.7659 0.3182 0.3790 0.135 Uiso 0.54(2) 1 calc R U P B 1
H7C_1 H 0.7335 0.4186 0.4305 0.135 Uiso 0.54(2) 1 calc R U P B 1
H7D_1 H 0.7234 0.3345 0.4012 0.135 Uiso 0.46(2) 1 calc R U P B 2
H7E_1 H 0.7849 0.4781 0.4346 0.135 Uiso 0.46(2) 1 calc R U P B 2
H7F_1 H 0.8231 0.3843 0.3836 0.135 Uiso 0.46(2) 1 calc R U P B 2

loop_
_atom_site_aniso_label
_atom_site_aniso_U_11
_atom_site_aniso_U_22
_atom_site_aniso_U_33
_atom_site_aniso_U_23
_atom_site_aniso_U_13
_atom_site_aniso_U_12
C1A 0.015(2) 0.026(3) 0.021(2) 0.0002(15) 0.0037(13) 0.0026(16)
C2A 0.0263(13) 0.0269(14) 0.0192(14) 0.0028(11) -0.0001(10) 0.0038(10)
C3A 0.0270(14) 0.0238(14) 0.0211(14) 0.0040(11) 0.0063(11) 0.0028(11)
C4A 0.0171(19) 0.0201(17) 0.0237(19) -0.0012(13) 0.0039(14) 0.0004(15)
C5A 0.0172(16) 0.0181(14) 0.0254(16) 0.0001(11) 0.0052(14) 0.0018(13)
C6A 0.0193(12) 0.0166(12) 0.0222(13) 0.0003(10) 0.0039(9) 0.0036(9)
C7A 0.014(2) 0.014(2) 0.0249(19) -0.0030(13) 0.0026(12) 0.0030(13)
C8A 0.0197(14) 0.0165(15) 0.0191(15) 0.0015(12) 0.0029(11) 0.0042(11)
C1B 0.014(3) 0.026(4) 0.018(3) 0.001(3) 0.002(2) -0.001(2)
C2B 0.014(3) 0.024(3) 0.027(2) -0.003(2) 0.003(2) 0.003(2)
C3B 0.012(2) 0.019(3) 0.027(2) -0.003(2) 0.0047(19) 0.0004(18)
C4B 0.018(3) 0.019(3) 0.018(3) -0.0017(19) 0.0027(19) 0.003(2)
C5B 0.017(2) 0.021(3) 0.017(3) 0.004(2) 0.001(2) 0.003(2)
C6B 0.016(2) 0.020(2) 0.020(2) 0.0004(19) 0.0022(17) 0.0030(17)
C7B 0.013(3) 0.014(3) 0.027(3) -0.003(2) 0.004(2) 0.002(2)
C8B 0.011(2) 0.018(3) 0.023(3) -0.0001(18) 0.004(2) 0.002(2)
B1 0.0244(9) 0.0219(10) 0.0216(9) -0.0037(8) 0.0049(7) -0.0032(7)
C9 0.0205(8) 0.0249(9) 0.0246(8) 0.0022(7) 0.0058(6) -0.0013(7)
C10 0.0258(8) 0.0300(10) 0.0262(9) 0.0005(7) 0.0055(7) 0.0027(7)
C11 0.0289(9) 0.0283(10) 0.0317(9) -0.0014(8) 0.0037(7) 0.0049(7)
C12 0.0269(9) 0.0261(10) 0.0304(9) 0.0051(8) -0.0004(7) -0.0020(7)
C13 0.0269(8) 0.0313(10) 0.0233(8) 0.0021(7) 0.0065(6) -0.0063(7)
C14 0.0223(8) 0.0258(9) 0.0262(8) 0.0024(7) 0.0071(6) -0.0035(7)
C15 0.0476(11) 0.0434(12) 0.0276(9) 0.0040(9) 0.0156(8) 0.0115(9)
C16 0.0544(12) 0.0473(13) 0.0314(10) 0.0028(9) 0.0153(9) 0.0234(10)
C17 0.0528(12) 0.0393(12) 0.0400(11) 0.0099(10) 0.0034(9) 0.0100(10)
C18 0.0249(8) 0.0285(10) 0.0236(8) 0.0065(7) 0.0066(6) 0.0016(7)
C19 0.0327(9) 0.0321(10) 0.0240(8) 0.0048(7) 0.0080(7) 0.0045(8)
C20 0.0370(10) 0.0395(11) 0.0313(9) 0.0066(9) 0.0120(8) 0.0135(9)
C21 0.0294(9) 0.0551(13) 0.0286(9) 0.0087(9) 0.0100(7) 0.0113(9)
C22 0.0263(9) 0.0535(13) 0.0360(10) 0.0045(9) 0.0062(7) -0.0096(9)
C23 0.0267(9) 0.0354(11) 0.0352(10) 0.0051(8) 0.0069(7) -0.0033(8)
C24 0.0373(11) 0.0325(12) 0.0887(18) -0.0035(12) 0.0017(11) -0.0091(9)
C25 0.0421(11) 0.0269(10) 0.0435(11) -0.0020(9) 0.0112(8) 0.0049(8)
C26 0.0314(11) 0.0840(19) 0.0502(13) 0.0079(13) 0.0132(9) 0.0143(11)
C1_1 0.0335(11) 0.0507(14) 0.0681(15) -0.0243(12) 0.0083(10) 0.0058(10)
C2_1 0.0509(13) 0.0524(14) 0.0488(13) -0.0087(11) 0.0152(10) -0.0027(11)
C3_1 0.0479(12) 0.0456(13) 0.0438(12) 0.0003(10) 0.0050(9) 0.0058(10)
C4_1 0.0356(11) 0.0519(14) 0.0527(13) -0.0040(11) 0.0084(9) 0.0065(10)
C5_1 0.0536(13) 0.0487(14) 0.0520(13) 0.0006(11) 0.0161(10) -0.0055(11)
C6_1 0.0531(13) 0.0335(12) 0.0548(13) -0.0083(10) -0.0039(10) 0.0068(10)
C7_1 0.114(3) 0.0581(19) 0.086(2) 0.0067(17) -0.0186(19) 0.0274(18)

loop_
_atom_type_symbol
_atom_type_description
_atom_type_scat_dispersion_real
_atom_type_scat_dispersion_imag
_atom_type_scat_source
C C 0.0033 0.0016 'International Tables Vol C Tables 4.2.6.8 and 6.1.1.4'
H H 0.0000 0.0000 'International Tables Vol C Tables 4.2.6.8 and 6.1.1.4'
B B 0.0013 0.0007 'International Tables Vol C Tables 4.2.6.8 and 6.1.1.4'

loop_
_exptl_crystal_face_index_h
_exptl_crystal_face_index_k
_exptl_crystal_face_index_l
_exptl_crystal_face_perp_dist
1.00 -1.00 0.00 0.1870
0.00 1.00 -2.00 0.1180
-1.00 0.00 2.00 0.0370
0.00 -1.00 1.00 0.1450
1.00 0.00 -1.00 0.1060
-1.00 0.00 1.00 0.0450
1.00 1.00 -1.00 0.1170
-2.00 -1.00 2.00 0.0990
2.00 0.00 -1.00 0.0980
-2.00 0.00 1.00 0.0500
0.00 -2.00 -1.00 0.1700
-2.00 -1.00 0.00 0.1300
2.00 2.00 1.00 0.1050
-1.00 0.00 0.00 0.0690
-1.00 -1.00 -2.00 0.1550
1.00 1.00 2.00 0.0900
0.00 1.00 2.00 0.0720
1.00 0.00 2.00 0.0640
-1.00 1.00 2.00 0.0810
0.00 0.00 1.00 0.0190
0.00 0.00 -1.00 0.0720

loop_
_geom_angle_atom_site_label_1
_geom_angle_atom_site_label_2
_geom_angle_atom_site_label_3
_geom_angle
_geom_angle_site_symmetry_1
_geom_angle_site_symmetry_3
C2A C1A C6A 120.1(4) . 3_776
C2A C1A H1A 120.0 . .
C6A C1A H1A 120.0 3_776 .
C3A C2A C1A 120.7(3) . .
C3A C2A H2A 119.6 . .
C1A C2A H2A 119.6 . .
C2A C3A C8A 121.5(2) . .
C2A C3A H3A 119.2 . .
C8A C3A H3A 119.2 . .
C5A C4A C8A 117.9(4) . .
C5A C4A B1 117.1(3) . .
C8A C4A B1 125.0(3) . .
C4A C5A C6A 123.6(4) . .
C4A C5A H5A 118.2 . .
C6A C5A H5A 118.2 . .
C1A C6A C5A 121.5(3) 3_776 .
C1A C6A C7A 119.8(3) 3_776 3_776
C5A C6A C7A 118.8(3) . 3_776
C7A C7A C6A 119.2(4) 3_776 3_776
C7A C7A C8A 121.2(4) 3_776 .
C6A C7A C8A 119.6(4) 3_776 .
C3A C8A C7A 118.2(3) . .
C3A C8A C4A 122.4(3) . .
C7A C8A C4A 119.3(4) . .
C6B C1B C2B 119.5(9) 3_776 .
C6B C1B H1B 120.2 3_776 .
C2B C1B H1B 120.2 . .
C3B C2B C1B 121.4(7) . .
C3B C2B H2B 119.3 . .
C1B C2B H2B 119.3 . .
C2B C3B C8B 120.8(5) . .
C2B C3B H3B 119.6 . .
C8B C3B H3B 119.6 . .
C5B C4B C8B 119.3(9) . .
C5B C4B B1 116.4(8) . 3_776
C8B C4B B1 123.9(7) . 3_776
C4B C5B C6B 123.0(8) . .
C4B C5B H5B 118.5 . .
C6B C5B H5B 118.5 . .
C7B C6B C1B 119.8(7) 3_776 3_776
C7B C6B C5B 119.2(6) 3_776 .
C1B C6B C5B 121.0(6) 3_776 .
C6B C7B C8B 121.9(9) 3_776 .
C6B C7B C7B 120.7(8) 3_776 3_776
C8B C7B C7B 117.4(11) . 3_776
C3B C8B C7B 116.6(6) . .
C3B C8B C4B 123.2(6) . .
C7B C8B C4B 120.1(8) . .
C9 B1 C4A 126.0(2) . .
C9 B1 C18 122.34(14) . .
C4A B1 C18 111.7(2) . .
C9 B1 C4B 113.1(4) . 3_776
C18 B1 C4B 124.5(4) . 3_776
C10 C9 C14 117.25(15) . .
C10 C9 B1 121.14(14) . .
C14 C9 B1 121.61(15) . .
C11 C10 C9 120.42(15) . .
C11 C10 C16 117.70(16) . .
C9 C10 C16 121.85(16) . .
C10 C11 C12 122.10(17) . .
C10 C11 H11 118.9 . .
C12 C11 H11 118.9 . .
C13 C12 C11 117.65(16) . .
C13 C12 C17 121.40(17) . .
C11 C12 C17 120.95(17) . .
C12 C13 C14 122.28(16) . .
C12 C13 H13 118.9 . .
C14 C13 H13 118.9 . .
C13 C14 C9 120.29(16) . .
C13 C14 C15 118.02(15) . .
C9 C14 C15 121.66(15) . .
C14 C15 H15A 109.5 . .
C14 C15 H15B 109.5 . .
H15A C15 H15B 109.5 . .
C14 C15 H15C 109.5 . .
H15A C15 H15C 109.5 . .
H15B C15 H15C 109.5 . .
C10 C16 H16A 109.5 . .
C10 C16 H16B 109.5 . .
H16A C16 H16B 109.5 . .
C10 C16 H16C 109.5 . .
H16A C16 H16C 109.5 . .
H16B C16 H16C 109.5 . .
C12 C17 H17A 109.5 . .
C12 C17 H17B 109.5 . .
H17A C17 H17B 109.5 . .
C12 C17 H17C 109.5 . .
H17A C17 H17C 109.5 . .
H17B C17 H17C 109.5 . .
C12 C17 H17D 109.5 . .
C12 C17 H17E 109.5 . .
H17D C17 H17E 109.5 . .
C12 C17 H17F 109.5 . .
H17D C17 H17F 109.5 . .
H17E C17 H17F 109.5 . .
C23 C18 C19 118.20(16) . .
C23 C18 B1 121.86(16) . .
C19 C18 B1 119.92(15) . .
C20 C19 C18 120.13(17) . .
C20 C19 C25 118.16(17) . .
C18 C19 C25 121.71(16) . .
C21 C20 C19 122.05(19) . .
C21 C20 H20 119.0 . .
C19 C20 H20 119.0 . .
C22 C21 C20 117.82(17) . .
C22 C21 C26 121.4(2) . .
C20 C21 C26 120.8(2) . .
C21 C22 C23 122.26(18) . .
C21 C22 H22 118.9 . .
C23 C22 H22 118.9 . .
C22 C23 C18 119.50(18) . .
C22 C23 C24 119.04(18) . .
C18 C23 C24 121.45(17) . .
C23 C24 H24A 109.5 . .
C23 C24 H24B 109.5 . .
H24A C24 H24B 109.5 . .
C23 C24 H24C 109.5 . .
H24A C24 H24C 109.5 . .
H24B C24 H24C 109.5 . .
C19 C25 H25A 109.5 . .
C19 C25 H25B 109.5 . .
H25A C25 H25B 109.5 . .
C19 C25 H25C 109.5 . .
H25A C25 H25C 109.5 . .
H25B C25 H25C 109.5 . .
C21 C26 H26A 109.5 . .
C21 C26 H26B 109.5 . .
H26A C26 H26B 109.5 . .
C21 C26 H26C 109.5 . .
H26A C26 H26C 109.5 . .
H26B C26 H26C 109.5 . .
C2_1 C1_1 C6_1 121.6(2) . .
C2_1 C1_1 H1_1 119.2 . .
C6_1 C1_1 H1_1 119.2 . .
C3_1 C2_1 C1_1 120.5(2) . .
C3_1 C2_1 H2_1 119.8 . .
C1_1 C2_1 H2_1 119.8 . .
C2_1 C3_1 C4_1 119.5(2) . .
C2_1 C3_1 H3_1 120.3 . .
C4_1 C3_1 H3_1 120.3 . .
C3_1 C4_1 C5_1 120.6(2) . .
C3_1 C4_1 H4_1 119.7 . .
C5_1 C4_1 H4_1 119.7 . .
C4_1 C5_1 C6_1 120.7(2) . .
C4_1 C5_1 H5_1 119.6 . .
C6_1 C5_1 H5_1 119.6 . .
C1_1 C6_1 C5_1 117.2(2) . .
C1_1 C6_1 C7_1 121.7(2) . .
C5_1 C6_1 C7_1 121.1(3) . .
C6_1 C7_1 H7A_1 109.5 . .
C6_1 C7_1 H7B_1 109.5 . .
H7A_1 C7_1 H7B_1 109.5 . .
C6_1 C7_1 H7C_1 109.5 . .
H7A_1 C7_1 H7C_1 109.5 . .
H7B_1 C7_1 H7C_1 109.5 . .
C6_1 C7_1 H7D_1 109.5 . .
C6_1 C7_1 H7E_1 109.5 . .
H7D_1 C7_1 H7E_1 109.5 . .
C6_1 C7_1 H7F_1 109.5 . .
H7D_1 C7_1 H7F_1 109.5 . .
H7E_1 C7_1 H7F_1 109.5 . .

loop_
_geom_bond_atom_site_label_1
_geom_bond_atom_site_label_2
_geom_bond_distance
_geom_bond_site_symmetry_2
C1A C2A 1.386(4) .
C1A C6A 1.397(5) 3_776
C1A H1A 0.9300 .
C2A C3A 1.385(4) .
C2A H2A 0.9300 .
C3A C8A 1.399(4) .
C3A H3A 0.9300 .
C4A C5A 1.370(5) .
C4A C8A 1.456(5) .
C4A B1 1.569(6) .
C5A C6A 1.423(4) .
C5A H5A 0.9300 .
C6A C1A 1.397(5) 3_776
C6A C7A 1.425(5) 3_776
C7A C7A 1.405(10) 3_776
C7A C6A 1.425(5) 3_776
C7A C8A 1.428(5) .
C1B C6B 1.388(12) 3_776
C1B C2B 1.390(8) .
C1B H1B 0.9300 .
C2B C3B 1.387(8) .
C2B H2B 0.9300 .
C3B C8B 1.405(7) .
C3B H3B 0.9300 .
C4B C5B 1.358(12) .
C4B C8B 1.450(12) .
C4B B1 1.600(12) 3_776
C5B C6B 1.425(8) .
C5B H5B 0.9300 .
C6B C7B 1.384(12) 3_776
C6B C1B 1.388(12) 3_776
C7B C6B 1.384(12) 3_776
C7B C8B 1.434(10) .
C7B C7B 1.48(2) 3_776
B1 C9 1.569(3) .
B1 C18 1.581(2) .
B1 C4B 1.600(12) 3_776
C9 C10 1.415(2) .
C9 C14 1.415(2) .
C10 C11 1.384(2) .
C10 C16 1.510(2) .
C11 C12 1.386(2) .
C11 H11 0.9300 .
C12 C13 1.380(2) .
C12 C17 1.509(3) .
C13 C14 1.386(2) .
C13 H13 0.9300 .
C14 C15 1.507(2) .
C15 H15A 0.9600 .
C15 H15B 0.9600 .
C15 H15C 0.9600 .
C16 H16A 0.9600 .
C16 H16B 0.9600 .
C16 H16C 0.9600 .
C17 H17A 0.9600 .
C17 H17B 0.9600 .
C17 H17C 0.9600 .
C17 H17D 0.9600 .
C17 H17E 0.9600 .
C17 H17F 0.9600 .
C18 C23 1.404(2) .
C18 C19 1.411(3) .
C19 C20 1.386(2) .
C19 C25 1.505(3) .
C20 C21 1.380(3) .
C20 H20 0.9300 .
C21 C22 1.379(3) .
C21 C26 1.512(3) .
C22 C23 1.399(3) .
C22 H22 0.9300 .
C23 C24 1.495(3) .
C24 H24A 0.9600 .
C24 H24B 0.9600 .
C24 H24C 0.9600 .
C25 H25A 0.9600 .
C25 H25B 0.9600 .
C25 H25C 0.9600 .
C26 H26A 0.9600 .
C26 H26B 0.9600 .
C26 H26C 0.9600 .
C1_1 C2_1 1.369(3) .
C1_1 C6_1 1.383(3) .
C1_1 H1_1 0.9300 .
C2_1 C3_1 1.365(3) .
C2_1 H2_1 0.9300 .
C3_1 C4_1 1.365(3) .
C3_1 H3_1 0.9300 .
C4_1 C5_1 1.378(3) .
C4_1 H4_1 0.9300 .
C5_1 C6_1 1.395(3) .
C5_1 H5_1 0.9300 .
C6_1 C7_1 1.500(3) .
C7_1 H7A_1 0.9600 .
C7_1 H7B_1 0.9600 .
C7_1 H7C_1 0.9600 .
C7_1 H7D_1 0.9600 .
C7_1 H7E_1 0.9600 .
C7_1 H7F_1 0.9600 .

loop_
_geom_torsion_atom_site_label_1
_geom_torsion_atom_site_label_2
_geom_torsion_atom_site_label_3
_geom_torsion_atom_site_label_4
_geom_torsion
_geom_torsion_site_symmetry_1
_geom_torsion_site_symmetry_4
C6A C1A C2A C3A -1.6(6) 3_776 .
C1A C2A C3A C8A 0.8(4) . .
C8A C4A C5A C6A -2.6(6) . .
B1 C4A C5A C6A 175.7(3) . .
C4A C5A C6A C1A -177.3(4) . 3_776
C4A C5A C6A C7A 3.4(5) . 3_776
C2A C3A C8A C7A 1.1(4) . .
C2A C3A C8A C4A 178.1(3) . .
C7A C7A C8A C3A 178.0(5) 3_776 .
C6A C7A C8A C3A -2.1(6) 3_776 .
C7A C7A C8A C4A 0.8(8) 3_776 .
C6A C7A C8A C4A -179.2(4) 3_776 .
C5A C4A C8A C3A -176.5(3) . .
B1 C4A C8A C3A 5.2(6) . .
C5A C4A C8A C7A 0.5(6) . .
B1 C4A C8A C7A -177.8(4) . .
C6B C1B C2B C3B -2.2(13) 3_776 .
C1B C2B C3B C8B 1.5(10) . .
C8B C4B C5B C6B 5.2(13) . .
B1 C4B C5B C6B -167.8(6) 3_776 .
C4B C5B C6B C7B -4.1(11) . 3_776
C4B C5B C6B C1B 174.8(9) . 3_776
C2B C3B C8B C7B -1.4(9) . .
C2B C3B C8B C4B 179.7(7) . .
C6B C7B C8B C3B 2.2(13) 3_776 .
C7B C7B C8B C3B -179.0(11) 3_776 .
C6B C7B C8B C4B -178.9(8) 3_776 .
C7B C7B C8B C4B 0.0(17) 3_776 .
C5B C4B C8B C3B 175.8(7) . .
B1 C4B C8B C3B -11.8(13) 3_776 .
C5B C4B C8B C7B -3.1(14) . .
B1 C4B C8B C7B 169.4(8) 3_776 .
C5A C4A B1 C9 -135.6(3) . .
C8A C4A B1 C9 42.7(6) . .
C5A C4A B1 C18 43.2(5) . .
C8A C4A B1 C18 -138.6(4) . .
C4A B1 C9 C10 48.8(3) . .
C18 B1 C9 C10 -129.86(17) . .
C4B B1 C9 C10 52.1(5) 3_776 .
C4A B1 C9 C14 -132.0(3) . .
C18 B1 C9 C14 49.4(2) . .
C4B B1 C9 C14 -128.7(5) 3_776 .
C14 C9 C10 C11 -0.2(2) . .
B1 C9 C10 C11 179.10(16) . .
C14 C9 C10 C16 -178.09(17) . .
B1 C9 C10 C16 1.2(3) . .
C9 C10 C11 C12 0.9(3) . .
C16 C10 C11 C12 178.91(17) . .
C10 C11 C12 C13 -0.5(3) . .
C10 C11 C12 C17 179.37(17) . .
C11 C12 C13 C14 -0.7(3) . .
C17 C12 C13 C14 179.47(17) . .
C12 C13 C14 C9 1.4(2) . .
C12 C13 C14 C15 179.57(16) . .
C10 C9 C14 C13 -0.9(2) . .
B1 C9 C14 C13 179.79(15) . .
C10 C9 C14 C15 -179.05(16) . .
B1 C9 C14 C15 1.7(2) . .
C9 B1 C18 C23 57.2(2) . .
C4A B1 C18 C23 -121.6(3) . .
C4B B1 C18 C23 -125.0(5) 3_776 .
C9 B1 C18 C19 -124.60(18) . .
C4A B1 C18 C19 56.6(3) . .
C4B B1 C18 C19 53.3(6) 3_776 .
C23 C18 C19 C20 -0.9(2) . .
B1 C18 C19 C20 -179.23(15) . .
C23 C18 C19 C25 -179.91(16) . .
B1 C18 C19 C25 1.8(2) . .
C18 C19 C20 C21 2.1(3) . .
C25 C19 C20 C21 -178.91(16) . .
C19 C20 C21 C22 -1.1(3) . .
C19 C20 C21 C26 -179.95(17) . .
C20 C21 C22 C23 -1.0(3) . .
C26 C21 C22 C23 177.83(17) . .
C21 C22 C23 C18 2.1(3) . .
C21 C22 C23 C24 -178.6(2) . .
C19 C18 C23 C22 -1.1(3) . .
B1 C18 C23 C22 177.17(16) . .
C19 C18 C23 C24 179.70(19) . .
B1 C18 C23 C24 -2.0(3) . .
C6_1 C1_1 C2_1 C3_1 -1.2(3) . .
C1_1 C2_1 C3_1 C4_1 0.6(3) . .
C2_1 C3_1 C4_1 C5_1 0.2(3) . .
C3_1 C4_1 C5_1 C6_1 -0.4(4) . .
C2_1 C1_1 C6_1 C5_1 1.0(3) . .
C2_1 C1_1 C6_1 C7_1 -178.0(2) . .
C4_1 C5_1 C6_1 C1_1 -0.2(3) . .
C4_1 C5_1 C6_1 C7_1 178.8(2) . .
